data_4346173
loop_
_publ_author_name
'Bubnov, Michael P.'
'Skorodumova, Nina A.'
'Arapova, Alla V.'
'Smirnova, Natalia N.'
'Samsonov, Maxim A.'
'Fukin, Georgy K.'
'Cherkasov, Vladimir K.'
'Abakumov, Gleb A.'

_publ_section_title
;
 Lattice-Modulated Phase Transition Coupled with Redox-Isomeric
 Interconversion of o-Semiquinone-Catecholato into Bis(o-semiquinonato)
 Cobalt Complexes.
;
_journal_issue 16
_journal_name_full 'Inorganic chemistry'
_journal_page_first 7767
_journal_page_last 7773
_journal_paper_doi 10.1021/acs.inorgchem.5b00716
_journal_volume 54
_journal_year 2015
_chemical_formula_sum 'C39 H48 Co N2 O4'
_chemical_formula_weight 667.72
_space_group_IT_number 15
_space_group_name_Hall '-C 2yc'
_space_group_name_H-M_alt 'C 1 2/c 1'
_symmetry_cell_setting monoclinic
_symmetry_space_group_name_H-M 'C 1 2/c 1'
_atom_sites_solution_hydrogens geom
_atom_sites_solution_primary direct
_atom_sites_solution_secondary difmap
_audit_creation_method SHELXL-97
_cell_angle_alpha 90.00
_cell_angle_beta 112.5063(15)
_cell_angle_gamma 90.00
_cell_formula_units_Z 4
_cell_length_a 10.64542(12)
_cell_length_b 29.8999(3)
_cell_length_c 12.07078(16)
_cell_measurement_reflns_used 60374
_cell_measurement_temperature 100(2)
_cell_measurement_theta_max 32.4880
_cell_measurement_theta_min 2.9040
_cell_volume 3549.47(8)
_computing_cell_refinement 'CrysAlisPro, Agilent Technologies'
_computing_data_collection 'CrysAlisPro, Agilent Technologies'
_computing_data_reduction 'CrysAlisPro, Agilent Technologies'
_computing_molecular_graphics 'SHELXTL (Sheldrick, 2000)'
_computing_publication_material 'SHELXTL (Sheldrick, 2000)'
_computing_structure_refinement 'SHELXL-97 (Sheldrick, 2008)'
_computing_structure_solution 'SHELXS-97 (Sheldrick, 2008)'
_diffrn_ambient_temperature 100(2)
_diffrn_measured_fraction_theta_full 0.991
_diffrn_measured_fraction_theta_max 0.991
_diffrn_measurement_device_type 'Xcalibur, Eos'
_diffrn_measurement_method 'omega scans'
_diffrn_radiation_monochromator graphite
_diffrn_radiation_source 'fine-focus sealed tube'
_diffrn_radiation_type MoK\a
_diffrn_radiation_wavelength 0.71073
_diffrn_reflns_av_R_equivalents 0.0378
_diffrn_reflns_av_sigmaI/netI 0.0088
_diffrn_reflns_limit_h_max 14
_diffrn_reflns_limit_h_min -14
_diffrn_reflns_limit_k_max 42
_diffrn_reflns_limit_k_min -42
_diffrn_reflns_limit_l_max 16
_diffrn_reflns_limit_l_min -16
_diffrn_reflns_number 164653
_diffrn_reflns_theta_full 30.00
_diffrn_reflns_theta_max 30.00
_diffrn_reflns_theta_min 2.91
_exptl_absorpt_coefficient_mu 0.525
_exptl_absorpt_correction_T_max 0.9023
_exptl_absorpt_correction_T_min 0.6788
_exptl_absorpt_correction_type multi-scan
_exptl_absorpt_process_details
;
SCALE3 ABSPACK, CrysAlisPro, Agilent Technologies (2012)
;
_exptl_crystal_colour black
_exptl_crystal_density_diffrn 1.250
_exptl_crystal_density_method 'not measured'
_exptl_crystal_description prism
_exptl_crystal_F_000 1420
_exptl_crystal_size_max 0.80
_exptl_crystal_size_mid 0.40
_exptl_crystal_size_min 0.20
_refine_diff_density_max 0.416
_refine_diff_density_min -0.437
_refine_diff_density_rms 0.046
_refine_ls_extinction_method none
_refine_ls_goodness_of_fit_ref 1.037
_refine_ls_hydrogen_treatment constr
_refine_ls_matrix_type full
_refine_ls_number_parameters 219
_refine_ls_number_reflns 5129
_refine_ls_number_restraints 13
_refine_ls_restrained_S_all 1.093
_refine_ls_R_factor_all 0.0330
_refine_ls_R_factor_gt 0.0302
_refine_ls_shift/su_max 0.001
_refine_ls_shift/su_mean 0.000
_refine_ls_structure_factor_coef Fsqd
_refine_ls_weighting_details 'calc w=1/[\s^2^(Fo^2^)+(0.0482P)^2^+1.8942P] where P=(Fo^2^+2Fc^2^)/3'
_refine_ls_weighting_scheme calc
_refine_ls_wR_factor_gt 0.0815
_refine_ls_wR_factor_ref 0.0836
_reflns_number_gt 4767
_reflns_number_total 5129
_reflns_threshold_expression >2sigma(I)
_cod_data_source_file cosqbpyph.cif
_cod_data_source_block cosqbpyph
_cod_depositor_comments
;
The following automatic conversions were performed:

data item '_symmetry_cell_setting' value 'Monoclinic' was changed to
'monoclinic' in accordance with the
/home/saulius/struct/COD-crude-data/automatic-downloads/DataCite-retrospective/ACS/depositions/lib/dictionaries/cif_core.dic
dictionary named 'cif_core.dic' version 2.4.2 last updated on
2011-04-26.

Automatic conversion script
Id: cif_fix_values 6909 2019-04-08 15:41:33Z antanas 
;
_cod_original_cell_volume 3549.47(7)
_cod_original_sg_symbol_H-M C2/c
_cod_database_code 4346173

loop_
_symmetry_equiv_pos_as_xyz
'x, y, z'
'-x, y, -z+1/2'
'x+1/2, y+1/2, z'
'-x+1/2, y+1/2, -z+1/2'
'-x, -y, -z'
'x, -y, z-1/2'
'-x+1/2, -y+1/2, -z'
'x+1/2, -y+1/2, z-1/2'

loop_
_atom_site_label
_atom_site_type_symbol
_atom_site_fract_x
_atom_site_fract_y
_atom_site_fract_z
_atom_site_U_iso_or_equiv
_atom_site_adp_type
_atom_site_occupancy
_atom_site_symmetry_multiplicity
_atom_site_calc_flag
_atom_site_refinement_flags
_atom_site_disorder_assembly
_atom_site_disorder_group
Co1 Co 0.0000 0.175097(4) 0.7500 0.02013(3) Uani 1 2 d S . .
O1 O 0.06502(5) 0.172861(16) 0.62604(5) 0.02264(10) Uani 1 1 d . . .
C1 C 0.02617(6) 0.13437(2) 0.56855(6) 0.01973(13) Uani 1 1 d . . .
N1 N -0.12819(6) 0.22381(2) 0.68483(5) 0.02586(13) Uani 1 1 d . . .
O2 O -0.12415(5) 0.130953(18) 0.66739(5) 0.02571(11) Uani 1 1 d . . .
C2 C -0.08298(6) 0.11198(2) 0.58749(6) 0.02100(13) Uani 1 1 d . . .
C3 C -0.14439(6) 0.07310(2) 0.52171(6) 0.02324(14) Uani 1 1 d . . .
C4 C -0.08864(7) 0.05771(3) 0.44183(7) 0.02602(15) Uani 1 1 d . . .
H4A H -0.1268 0.0318 0.3955 0.031 Uiso 1 1 calc R . .
C5 C 0.02197(7) 0.07881(3) 0.42663(6) 0.02593(15) Uani 1 1 d . . .
H5A H 0.0558 0.0663 0.3711 0.031 Uiso 1 1 calc R . .
C6 C 0.08385(6) 0.11707(2) 0.48930(6) 0.02134(13) Uani 1 1 d . . .
C7 C -0.26050(7) 0.04920(3) 0.54261(8) 0.03091(17) Uani 1 1 d . . .
C8 C -0.37831(9) 0.08163(4) 0.52655(14) 0.0594(3) Uani 1 1 d . . .
H8A H -0.4109 0.0945 0.4457 0.089 Uiso 1 1 calc R . .
H8B H -0.3465 0.1057 0.5860 0.089 Uiso 1 1 calc R . .
H8C H -0.4526 0.0654 0.5377 0.089 Uiso 1 1 calc R . .
C9 C -0.20759(9) 0.03026(3) 0.67078(8) 0.03984(19) Uani 1 1 d . . .
H9A H -0.1344 0.0088 0.6809 0.060 Uiso 1 1 calc R . .
H9B H -0.2819 0.0151 0.6847 0.060 Uiso 1 1 calc R . .
H9C H -0.1728 0.0547 0.7285 0.060 Uiso 1 1 calc R . .
C10 C -0.31724(8) 0.01036(3) 0.45388(9) 0.0387(2) Uani 1 1 d . . .
H10A H -0.2448 -0.0114 0.4642 0.058 Uiso 1 1 calc R . .
H10B H -0.3515 0.0219 0.3717 0.058 Uiso 1 1 calc R . .
H10C H -0.3915 -0.0042 0.4692 0.058 Uiso 1 1 calc R . .
C11 C 0.20959(6) 0.13869(3) 0.47949(6) 0.02392(14) Uani 1 1 d . . .
C12 C 0.32767(7) 0.13684(3) 0.60343(7) 0.03320(18) Uani 1 1 d . . .
H12A H 0.3020 0.1531 0.6620 0.050 Uiso 1 1 calc R . .
H12B H 0.4088 0.1506 0.5982 0.050 Uiso 1 1 calc R . .
H12C H 0.3472 0.1056 0.6288 0.050 Uiso 1 1 calc R . .
C13 C 0.18137(8) 0.18773(3) 0.43807(7) 0.03118(16) Uani 1 1 d . . .
H13A H 0.1048 0.1889 0.3603 0.047 Uiso 1 1 calc R . .
H13B H 0.2624 0.2005 0.4303 0.047 Uiso 1 1 calc R . .
H13C H 0.1590 0.2049 0.4972 0.047 Uiso 1 1 calc R . .
C14 C 0.25377(8) 0.11396(3) 0.38927(7) 0.03201(16) Uani 1 1 d . . .
H14A H 0.1817 0.1160 0.3091 0.048 Uiso 1 1 calc R . .
H14B H 0.2708 0.0825 0.4126 0.048 Uiso 1 1 calc R . .
H14C H 0.3371 0.1276 0.3884 0.048 Uiso 1 1 calc R . .
C15 C -0.26230(8) 0.21983(3) 0.62847(7) 0.03336(18) Uani 1 1 d . . .
H15A H -0.3012 0.1909 0.6074 0.040 Uiso 1 1 calc R . .
C16 C -0.34728(10) 0.25751(4) 0.59959(8) 0.0487(2) Uani 1 1 d . . .
H16A H -0.4429 0.2541 0.5596 0.058 Uiso 1 1 calc R . .
C17 C -0.29147(12) 0.29930(4) 0.62945(8) 0.0551(2) Uani 1 1 d . . .
H17A H -0.3481 0.3250 0.6102 0.066 Uiso 1 1 calc R . .
C18 C -0.15092(11) 0.30378(3) 0.68834(7) 0.0470(2) Uani 1 1 d U . .
H18A H -0.1097 0.3324 0.7085 0.056 Uiso 0.50 1 calc PR A 1
C19 C -0.07289(9) 0.26481(3) 0.71659(6) 0.03106(16) Uani 1 1 d . . .
C20 C -0.0677(2) 0.34408(6) 0.72175(18) 0.0626(4) Uani 0.50 1 d PU . 2
H20A H -0.1125 0.3722 0.7021 0.075 Uiso 0.50 1 calc PR . 2

loop_
_atom_site_aniso_label
_atom_site_aniso_U_11
_atom_site_aniso_U_22
_atom_site_aniso_U_33
_atom_site_aniso_U_23
_atom_site_aniso_U_13
_atom_site_aniso_U_12
Co1 0.02025(5) 0.02041(6) 0.02378(5) 0.000 0.01292(4) 0.000
O1 0.02319(19) 0.0230(2) 0.0259(2) -0.00206(16) 0.01401(16) -0.00351(16)
C1 0.0171(2) 0.0211(3) 0.0222(2) 0.0012(2) 0.00876(19) 0.0009(2)
N1 0.0335(2) 0.0290(3) 0.0192(2) 0.0019(2) 0.01465(19) 0.0081(2)
O2 0.02068(17) 0.0258(2) 0.0370(2) -0.00480(19) 0.01819(16) -0.00190(17)
C2 0.0163(2) 0.0223(3) 0.0265(3) 0.0010(2) 0.01055(19) 0.0022(2)
C3 0.0173(2) 0.0229(3) 0.0294(3) 0.0011(2) 0.0088(2) 0.0002(2)
C4 0.0257(3) 0.0246(3) 0.0282(3) -0.0038(2) 0.0107(2) -0.0028(2)
C5 0.0272(3) 0.0275(3) 0.0265(3) -0.0026(2) 0.0141(2) 0.0009(2)
C6 0.0194(2) 0.0244(3) 0.0220(2) 0.0023(2) 0.0099(2) 0.0019(2)
C7 0.0203(2) 0.0275(3) 0.0482(4) -0.0044(3) 0.0167(2) -0.0044(2)
C8 0.0200(3) 0.0397(5) 0.1198(9) -0.0150(5) 0.0283(4) -0.0034(3)
C9 0.0468(3) 0.0375(4) 0.0474(4) -0.0052(3) 0.0315(3) -0.0149(3)
C10 0.0308(3) 0.0344(4) 0.0500(4) -0.0067(3) 0.0144(3) -0.0124(3)
C11 0.0210(2) 0.0291(3) 0.0255(3) 0.0015(2) 0.0132(2) 0.0001(2)
C12 0.0198(3) 0.0498(5) 0.0307(3) 0.0010(3) 0.0105(2) -0.0009(3)
C13 0.0330(3) 0.0300(3) 0.0378(3) 0.0036(3) 0.0216(3) -0.0019(3)
C14 0.0324(3) 0.0371(4) 0.0359(3) -0.0006(3) 0.0236(2) 0.0007(3)
C15 0.0343(3) 0.0456(4) 0.0224(3) 0.0014(3) 0.0133(2) 0.0150(3)
C16 0.0529(4) 0.0698(6) 0.0258(3) 0.0102(3) 0.0177(3) 0.0380(4)
C17 0.0857(5) 0.0541(5) 0.0347(3) 0.0195(3) 0.0333(4) 0.0468(4)
C18 0.0920(5) 0.0296(4) 0.0338(3) 0.0106(3) 0.0401(3) 0.0209(4)
C19 0.0546(4) 0.0264(3) 0.0206(2) 0.0031(2) 0.0238(2) 0.0068(3)
C20 0.1358(11) 0.0240(7) 0.0683(7) 0.0088(6) 0.0841(7) 0.0142(7)

loop_
_atom_type_symbol
_atom_type_description
_atom_type_scat_dispersion_real
_atom_type_scat_dispersion_imag
_atom_type_scat_source
C C 0.0033 0.0016 'International Tables Vol C Tables 4.2.6.8 and 6.1.1.4'
H H 0.0000 0.0000 'International Tables Vol C Tables 4.2.6.8 and 6.1.1.4'
N N 0.0061 0.0033 'International Tables Vol C Tables 4.2.6.8 and 6.1.1.4'
O O 0.0106 0.0060 'International Tables Vol C Tables 4.2.6.8 and 6.1.1.4'
Co Co 0.3494 0.9721 'International Tables Vol C Tables 4.2.6.8 and 6.1.1.4'

loop_
_geom_angle_atom_site_label_1
_geom_angle_atom_site_label_2
_geom_angle_atom_site_label_3
_geom_angle
_geom_angle_site_symmetry_1
_geom_angle_site_symmetry_3
O2 Co1 O2 89.83(3) . 2_556
O2 Co1 O1 89.94(2) . 2_556
O2 Co1 O1 87.16(2) 2_556 2_556
O2 Co1 O1 87.17(2) . .
O2 Co1 O1 89.94(2) 2_556 .
O1 Co1 O1 175.91(3) 2_556 .
O2 Co1 N1 94.01(2) . .
O2 Co1 N1 172.31(2) 2_556 .
O1 Co1 N1 86.18(2) 2_556 .
O1 Co1 N1 96.90(2) . .
O2 Co1 N1 172.31(2) . 2_556
O2 Co1 N1 94.01(2) 2_556 2_556
O1 Co1 N1 96.90(2) 2_556 2_556
O1 Co1 N1 86.18(2) . 2_556
N1 Co1 N1 82.98(4) . 2_556
C1 O1 Co1 108.19(4) . .
O1 C1 C6 122.76(6) . .
O1 C1 C2 115.58(6) . .
C6 C1 C2 121.61(6) . .
C15 N1 C19 119.46(7) . .
C15 N1 Co1 126.11(6) . .
C19 N1 Co1 113.76(5) . .
C2 O2 Co1 109.09(4) . .
O2 C2 C3 123.12(6) . .
O2 C2 C1 115.39(6) . .
C3 C2 C1 121.45(7) . .
C4 C3 C2 115.58(7) . .
C4 C3 C7 123.11(7) . .
C2 C3 C7 121.26(7) . .
C3 C4 C5 122.86(7) . .
C6 C5 C4 122.90(7) . .
C5 C6 C1 115.47(6) . .
C5 C6 C11 123.45(7) . .
C1 C6 C11 121.03(6) . .
C3 C7 C9 109.27(6) . .
C3 C7 C8 110.86(7) . .
C9 C7 C8 109.02(9) . .
C3 C7 C10 111.38(7) . .
C9 C7 C10 108.52(7) . .
C8 C7 C10 107.73(7) . .
C6 C11 C14 111.51(6) . .
C6 C11 C13 111.04(6) . .
C14 C11 C13 107.66(6) . .
C6 C11 C12 108.76(6) . .
C14 C11 C12 108.31(6) . .
C13 C11 C12 109.51(6) . .
N1 C15 C16 121.26(9) . .
C17 C16 C15 119.55(9) . .
C16 C17 C18 119.57(9) . .
C19 C18 C17 117.78(9) . .
C19 C18 C20 112.37(12) . .
C17 C18 C20 129.78(11) . .
N1 C19 C18 122.32(8) . .
N1 C19 C19 114.55(4) . 2_556
C18 C19 C19 123.12(6) . 2_556
C20 C20 C18 124.27(9) 2_556 .

loop_
_geom_bond_atom_site_label_1
_geom_bond_atom_site_label_2
_geom_bond_distance
_geom_bond_site_symmetry_2
Co1 O2 1.8639(5) .
Co1 O2 1.8639(5) 2_556
Co1 O1 1.8749(6) 2_556
Co1 O1 1.8750(6) .
Co1 N1 1.9443(6) .
Co1 N1 1.9444(6) 2_556
O1 C1 1.3256(8) .
C1 C6 1.4176(10) .
C1 C2 1.4331(9) .
N1 C15 1.3310(10) .
N1 C19 1.3504(10) .
O2 C2 1.3296(9) .
C2 C3 1.4185(10) .
C3 C4 1.3898(11) .
C3 C7 1.5299(11) .
C4 C5 1.4083(11) .
C5 C6 1.3906(10) .
C6 C11 1.5312(10) .
C7 C9 1.5377(13) .
C7 C8 1.5378(12) .
C7 C10 1.5380(12) .
C11 C14 1.5317(11) .
C11 C13 1.5412(11) .
C11 C12 1.5433(10) .
C15 C16 1.4028(13) .
C16 C17 1.3712(16) .
C17 C18 1.3956(16) .
C18 C19 1.3955(12) .
C18 C20 1.458(2) .
C19 C19 1.4493(16) 2_556
C20 C20 1.338(5) 2_556
